data_7032407
loop_
_publ_author_name
'Hermosilla-Ib\'a\~nez, Patricio'
'Ca\~non-Mancisidor, Walter'
'Costamagna, Juan'
'Vega, Andr\'es'
'Paredes-Garc\'ia, Ver\'onica'
'Garland, Maria Teresa'
'Le Fur, Eric'
'Cador, Olivier'
'Spodine, Evgenia'
'Venegas-Yazigi, Diego'

_publ_section_title
;
 Crystal lattice effect on the quenching of the intracluster magnetic
 interaction in [V12B18O60H6](10-) polyoxometalate.
;
_journal_issue 37
_journal_name_full 'Dalton transactions (Cambridge, England : 2003)'
_journal_page_first 14132
_journal_page_last 14141
_journal_paper_doi 10.1039/c4dt01561d
_journal_volume 43
_journal_year 2014
_chemical_formula_moiety '(V12 B18 O60 H6)2 (Cs2)2 (K8)2 (H2 O)20.8'
_chemical_formula_sum 'B36 Cs4 H53.6 K16 O140.8 V24'
_chemical_formula_weight 5075.79
_chemical_name_systematic
; 
 ? 
;
_space_group_IT_number 15
_symmetry_cell_setting monoclinic
_symmetry_space_group_name_Hall '-C 2yc'
_symmetry_space_group_name_H-M 'C 1 2/c 1'
_atom_sites_solution_primary direct
_atom_sites_solution_secondary difmap
_audit_creation_method SHELXL-97
_cell_angle_alpha 90.00
_cell_angle_beta 91.9440(10)
_cell_angle_gamma 90.00
_cell_formula_units_Z 2
_cell_length_a 19.4188(14)
_cell_length_b 18.6745(14)
_cell_length_c 19.3128(14)
_cell_measurement_temperature 297(2)
_cell_volume 6999.5(9)
_computing_cell_refinement 'SAINT-NT (Bruker, 1999)'
_computing_data_collection 'SMART-NT (Bruker, 2001)'
_computing_data_reduction 'SAINT-NT (Bruker, 1999)'
_computing_molecular_graphics 'SHELXTL-NT (Bruker, 1999)'
_computing_publication_material 'SHELXTL-NT (Bruker, 1999)'
_computing_structure_refinement 'SHELXTL-NT (Bruker, 1999)'
_computing_structure_solution 'SHELXTL-NT (Bruker, 1999)'
_diffrn_ambient_temperature 297(2)
_diffrn_measured_fraction_theta_full 0.987
_diffrn_measured_fraction_theta_max 0.987
_diffrn_radiation_monochromator graphite
_diffrn_radiation_source 'fine-focus sealed tube'
_diffrn_radiation_type MoK\a
_diffrn_radiation_wavelength 0.71073
_diffrn_reflns_av_R_equivalents 0.0257
_diffrn_reflns_av_sigmaI/netI 0.0344
_diffrn_reflns_limit_h_max 23
_diffrn_reflns_limit_h_min -22
_diffrn_reflns_limit_k_max 22
_diffrn_reflns_limit_k_min -22
_diffrn_reflns_limit_l_max 11
_diffrn_reflns_limit_l_min -22
_diffrn_reflns_number 14181
_diffrn_reflns_theta_full 24.99
_diffrn_reflns_theta_max 24.99
_diffrn_reflns_theta_min 1.51
_exptl_absorpt_coefficient_mu 3.153
_exptl_absorpt_correction_T_max 0.664
_exptl_absorpt_correction_T_min 0.474
_exptl_absorpt_correction_type multi-scan
_exptl_absorpt_process_details 'Sadabs (Bruker)'
_exptl_crystal_colour 'dark red'
_exptl_crystal_density_diffrn 2.383
_exptl_crystal_density_method 'not measured'
_exptl_crystal_description Polyhedron
_exptl_crystal_F_000 4764.8
_exptl_crystal_size_max 0.37
_exptl_crystal_size_mid 0.20
_exptl_crystal_size_min 0.13
_refine_diff_density_max 3.522
_refine_diff_density_min -1.106
_refine_diff_density_rms 0.246
_refine_ls_extinction_method none
_refine_ls_goodness_of_fit_ref 1.066
_refine_ls_matrix_type full
_refine_ls_number_parameters 541
_refine_ls_number_reflns 6066
_refine_ls_number_restraints 6
_refine_ls_restrained_S_all 1.066
_refine_ls_R_factor_all 0.0837
_refine_ls_R_factor_gt 0.0770
_refine_ls_shift/su_max 0.000
_refine_ls_shift/su_mean 0.000
_refine_ls_structure_factor_coef Fsqd
_refine_ls_weighting_details 'calc w=1/[\s^2^(Fo^2^)+(0.1573P)^2^+100.0646P] where P=(Fo^2^+2Fc^2^)/3'
_refine_ls_weighting_scheme calc
_refine_ls_wR_factor_gt 0.2264
_refine_ls_wR_factor_ref 0.2358
_reflns_number_gt 5274
_reflns_number_total 6148
_reflns_threshold_expression >2sigma(I)
_cod_duplicate_entry 7031831
_cod_data_source_file c4dt01561d2.cif
_cod_data_source_block Compound(8)
_cod_depositor_comments
;
The following automatic conversions were performed:

'_symmetry_cell_setting' value 'Monoclinic' changed to 'monoclinic'
according to
/usr/data/users/saulius/crontab/automatic-downloads/current/RSC/lib/dictionaries/cif_core.dic
dictionary named 'cif_core.dic' version 2.4.2 from 2011-04-26.

Automatic conversion script
Id: cif_fix_values 2281 2013-09-26 08:29:07Z andrius 
;
_cod_original_sg_symbol_H-M 'C 2/c'
_cod_original_formula_sum '  B36 Cs4 H53.6 K16 O140.80 V24 '
_cod_database_code 7032407

loop_
_symmetry_equiv_pos_as_xyz
'x, y, z'
'-x, y, -z+1/2'
'x+1/2, y+1/2, z'
'-x+1/2, y+1/2, -z+1/2'
'-x, -y, -z'
'x, -y, z-1/2'
'-x+1/2, -y+1/2, -z'
'x+1/2, -y+1/2, z-1/2'

loop_
_atom_site_label
_atom_site_type_symbol
_atom_site_fract_x
_atom_site_fract_y
_atom_site_fract_z
_atom_site_U_iso_or_equiv
_atom_site_adp_type
_atom_site_occupancy
_atom_site_symmetry_multiplicity
_atom_site_calc_flag
_atom_site_refinement_flags
_atom_site_disorder_group
V1 V 0.21132(6) 0.44242(6) -0.03735(6) 0.0204(3) Uani 1 1 d . .
V2 V 0.18205(6) 0.38487(6) 0.10469(6) 0.0189(3) Uani 1 1 d . .
V3 V 0.17729(6) 0.24349(6) 0.17867(6) 0.0195(3) Uani 1 1 d . .
V4 V 0.32771(6) 0.27529(6) 0.16615(6) 0.0195(3) Uani 1 1 d . .
V5 V 0.43401(6) 0.27487(6) 0.05742(7) 0.0198(3) Uani 1 1 d . .
V6 V 0.35017(6) 0.40658(6) 0.02496(7) 0.0206(3) Uani 1 1 d . .
B1 B -0.0051(5) 0.4111(5) 0.0921(5) 0.029(2) Uani 1 1 d . .
B2 B 0.0501(4) 0.2928(4) 0.0881(5) 0.0215(17) Uani 1 1 d . .
B3 B 0.0674(4) 0.1603(4) 0.0904(4) 0.0218(17) Uani 1 1 d . .
B4 B 0.2822(4) 0.1181(5) 0.1847(5) 0.0247(18) Uani 1 1 d . .
B5 B 0.3929(4) 0.1135(4) 0.2554(4) 0.0213(17) Uani 1 1 d . .
B6 B 0.3986(4) 0.1326(4) 0.1290(4) 0.0197(16) Uani 1 1 d . .
B7 B 0.4337(4) 0.1185(4) 0.0078(4) 0.0209(17) Uani 1 1 d . .
B8 B 0.3314(4) 0.4145(4) -0.1344(4) 0.0209(17) Uani 1 1 d . .
B9 B 0.4488(5) 0.4669(5) -0.1193(5) 0.0275(19) Uani 1 1 d . .
O1 O 0.2580(3) 0.4227(3) 0.0520(3) 0.0239(11) Uani 1 1 d . .
O2 O 0.1391(3) 0.3972(3) 0.0126(3) 0.0260(12) Uani 1 1 d . .
O3 O 0.2400(3) 0.3227(3) 0.1617(3) 0.0219(11) Uani 1 1 d . .
O4 O 0.1211(2) 0.3027(3) 0.1176(3) 0.0239(11) Uani 1 1 d . .
O5 O 0.2653(2) 0.1943(3) 0.1784(3) 0.0223(11) Uani 1 1 d . .
O6 O 0.3677(3) 0.3391(3) 0.0992(3) 0.0221(11) Uani 1 1 d . .
O7 O 0.3878(3) 0.2101(3) 0.1182(3) 0.0228(11) Uani 1 1 d . .
O8 O 0.4105(3) 0.3380(3) -0.0192(3) 0.0250(11) Uani 1 1 d . .
O9 O 0.3031(3) 0.4186(3) -0.0655(3) 0.0253(11) Uani 1 1 d . .
O10 O 0.1715(3) 0.4024(3) -0.1267(3) 0.0198(10) Uani 1 1 d . .
O11 O 0.1980(3) 0.5281(3) -0.0416(3) 0.0327(13) Uani 1 1 d . .
O12 O 0.1561(3) 0.4505(3) 0.1518(3) 0.0335(13) Uani 1 1 d . .
O13 O 0.1301(2) 0.1553(3) 0.1397(3) 0.0224(11) Uani 1 1 d . .
O14 O 0.1511(3) 0.2499(3) 0.2568(3) 0.0344(13) Uani 1 1 d . .
O15 O 0.3642(3) 0.2911(3) 0.2416(3) 0.0309(12) Uani 1 1 d . .
O16 O 0.3935(3) 0.4789(3) 0.0434(3) 0.0334(13) Uani 1 1 d . .
O17 O 0.0211(3) 0.4291(3) 0.0309(3) 0.0263(12) Uani 1 1 d . .
O18 O -0.0428(4) 0.4604(3) 0.1276(4) 0.0463(17) Uani 1 1 d . .
O19 O 0.0038(3) 0.3451(3) 0.1202(3) 0.0290(12) Uani 1 1 d . .
O20 O 0.0259(3) 0.2220(3) 0.1054(3) 0.0246(11) Uani 1 1 d . .
O21 O 0.0234(3) 0.0962(3) 0.1004(3) 0.0277(12) Uani 1 1 d . .
O22 O 0.2214(3) 0.0762(3) 0.1871(3) 0.0211(11) Uani 1 1 d . .
O23 O 0.3228(3) 0.1075(3) 0.2521(3) 0.0240(11) Uani 1 1 d . .
O24 O 0.4245(3) 0.1141(4) 0.3201(3) 0.0379(14) Uani 1 1 d . .
O25 O 0.4312(3) 0.1227(3) 0.1990(3) 0.0252(11) Uani 1 1 d . .
O26 O 0.4449(2) 0.1031(3) 0.0807(3) 0.0207(11) Uani 1 1 d . .
O27 O 0.4486(3) 0.1951(3) -0.0109(3) 0.0225(11) Uani 1 1 d . .
O28 O 0.5105(3) 0.2918(3) 0.0898(3) 0.0306(13) Uani 1 1 d . .
O29 O 0.4867(3) 0.5291(3) -0.1175(4) 0.0480(18) Uani 1 1 d . .
O30 O 0.3816(3) 0.4739(3) -0.1424(3) 0.0299(13) Uani 1 1 d . .
K1 K 0.5000 0.25805(17) 0.2500 0.0554(9) Uani 1 2 d S .
K2 K 0.42127(14) 0.61254(13) -0.00838(14) 0.0377(6) Uani 0.75 1 d P .
K3 K 0.3427(2) 0.4828(3) 0.19810(18) 0.0874(16) Uani 0.75 1 d P .
K4 K 0.0000 0.2858(2) 0.2500 0.0531(8) Uani 1 2 d S .
K5 K 0.40658(10) 0.05343(10) 0.44289(10) 0.0352(5) Uani 1 1 d . .
K6 K 0.1115(2) 0.0890(3) 0.2949(2) 0.0471(11) Uani 0.50 1 d P .
Cs1A Cs 0.17781(8) 0.42811(8) 0.30324(6) 0.0375(4) Uani 0.42 1 d P 1
Cs1B Cs 0.2353(6) 0.4432(4) 0.2734(5) 0.067(3) Uani 0.08 1 d P 2
Cs2 Cs 0.28776(11) 0.23269(10) 0.36345(10) 0.0758(5) Uani 0.50 1 d P .
O1W O 0.2500 0.2500 0.0000 0.087(9) Uani 0.50 2 d SP .
O2W O 0.3908(5) 0.7088(7) 0.1036(7) 0.099(4) Uani 1 1 d . .
O3W O 0.3895(5) 0.1964(5) 0.4807(8) 0.100(4) Uani 1 1 d . .
O4W O 0.5000 0.4013(9) 0.2500 0.149(10) Uani 1 2 d S .
O5W O 0.2791(11) 0.6469(13) -0.0009(19) 0.136(13) Uani 0.50 1 d P .
O6W O 0.2523(8) 0.5741(7) 0.1282(7) 0.087(5) Uani 0.75 1 d P .
O7W O 0.3363(8) 0.6115(7) -0.1450(9) 0.116(7) Uani 0.95(4) 1 d P .
O8W O 0.0000 0.1321(19) 0.2500 0.097(9) Uani 0.50 2 d SPU .

loop_
_atom_site_aniso_label
_atom_site_aniso_U_11
_atom_site_aniso_U_22
_atom_site_aniso_U_33
_atom_site_aniso_U_23
_atom_site_aniso_U_13
_atom_site_aniso_U_12
V1 0.0211(6) 0.0175(6) 0.0225(7) 0.0024(5) -0.0031(5) -0.0003(5)
V2 0.0177(6) 0.0171(6) 0.0215(7) 0.0001(5) -0.0034(5) 0.0000(4)
V3 0.0189(6) 0.0211(6) 0.0185(7) 0.0025(5) -0.0001(5) 0.0003(5)
V4 0.0178(6) 0.0205(6) 0.0200(7) 0.0007(5) -0.0035(5) -0.0004(4)
V5 0.0162(6) 0.0200(6) 0.0228(7) 0.0042(5) -0.0042(5) -0.0012(4)
V6 0.0180(6) 0.0200(6) 0.0235(7) 0.0026(5) -0.0049(5) -0.0024(5)
B1 0.025(4) 0.028(5) 0.035(5) -0.002(4) 0.001(4) 0.006(4)
B2 0.019(4) 0.017(4) 0.028(4) 0.001(3) -0.005(3) 0.003(3)
B3 0.020(4) 0.021(4) 0.024(4) 0.007(3) -0.001(3) -0.004(3)
B4 0.020(4) 0.021(4) 0.032(5) 0.006(3) -0.006(4) 0.003(3)
B5 0.020(4) 0.022(4) 0.022(4) 0.007(3) -0.004(3) -0.001(3)
B6 0.016(4) 0.023(4) 0.020(4) 0.006(3) -0.007(3) 0.000(3)
B7 0.016(4) 0.022(4) 0.025(4) 0.002(3) 0.004(3) 0.001(3)
B8 0.016(4) 0.023(4) 0.023(4) 0.004(3) -0.002(3) -0.002(3)
B9 0.025(4) 0.025(4) 0.032(5) 0.006(4) -0.006(4) -0.003(4)
O1 0.022(3) 0.030(3) 0.019(3) 0.002(2) -0.003(2) -0.002(2)
O2 0.022(3) 0.029(3) 0.026(3) 0.005(2) -0.009(2) -0.003(2)
O3 0.019(2) 0.020(2) 0.026(3) 0.004(2) -0.004(2) 0.001(2)
O4 0.017(2) 0.022(3) 0.032(3) 0.005(2) -0.008(2) -0.003(2)
O5 0.019(2) 0.021(3) 0.027(3) 0.004(2) 0.002(2) -0.002(2)
O6 0.022(2) 0.021(3) 0.023(3) 0.005(2) -0.002(2) 0.002(2)
O7 0.024(3) 0.017(2) 0.028(3) 0.002(2) 0.005(2) 0.002(2)
O8 0.026(3) 0.023(3) 0.026(3) 0.008(2) -0.002(2) 0.005(2)
O9 0.020(3) 0.029(3) 0.026(3) 0.000(2) -0.004(2) 0.003(2)
O10 0.019(2) 0.020(2) 0.019(3) 0.0015(19) -0.005(2) -0.0019(19)
O11 0.036(3) 0.024(3) 0.038(3) 0.000(2) -0.003(3) 0.001(2)
O12 0.038(3) 0.028(3) 0.035(3) -0.004(2) 0.001(3) 0.005(2)
O13 0.020(2) 0.022(3) 0.025(3) 0.005(2) -0.007(2) -0.001(2)
O14 0.037(3) 0.040(3) 0.027(3) 0.002(2) 0.004(3) 0.000(3)
O15 0.029(3) 0.035(3) 0.028(3) -0.003(2) -0.006(2) 0.003(2)
O16 0.028(3) 0.030(3) 0.041(3) 0.004(3) -0.008(3) -0.007(2)
O17 0.028(3) 0.025(3) 0.026(3) 0.001(2) -0.002(2) 0.004(2)
O18 0.057(4) 0.035(3) 0.048(4) 0.003(3) 0.013(3) 0.017(3)
O19 0.033(3) 0.023(3) 0.031(3) 0.002(2) 0.006(2) 0.005(2)
O20 0.023(3) 0.020(3) 0.031(3) 0.003(2) -0.003(2) 0.000(2)
O21 0.019(3) 0.026(3) 0.037(3) 0.006(2) -0.005(2) -0.006(2)
O22 0.021(2) 0.020(2) 0.022(3) 0.007(2) -0.004(2) -0.002(2)
O23 0.020(3) 0.032(3) 0.020(3) 0.005(2) -0.005(2) -0.001(2)
O24 0.026(3) 0.062(4) 0.025(3) 0.007(3) -0.004(2) -0.005(3)
O25 0.019(2) 0.030(3) 0.026(3) 0.002(2) -0.004(2) -0.002(2)
O26 0.015(2) 0.023(3) 0.023(3) 0.004(2) -0.006(2) 0.0013(19)
O27 0.021(2) 0.022(3) 0.024(3) 0.003(2) -0.003(2) -0.002(2)
O28 0.025(3) 0.028(3) 0.038(3) 0.004(2) -0.012(2) -0.004(2)
O29 0.033(3) 0.028(3) 0.081(5) 0.017(3) -0.025(3) -0.012(3)
O30 0.023(3) 0.025(3) 0.041(3) 0.009(2) -0.012(2) -0.009(2)
K1 0.0272(14) 0.0407(16) 0.097(3) 0.000 -0.0175(16) 0.000
K2 0.0472(15) 0.0290(12) 0.0364(14) 0.0120(10) -0.0032(11) -0.0141(11)
K3 0.103(3) 0.121(4) 0.0409(19) -0.053(2) 0.039(2) -0.057(3)
K4 0.058(2) 0.064(2) 0.0380(17) 0.000 0.0049(15) 0.000
K5 0.0389(10) 0.0324(10) 0.0341(10) 0.0034(8) -0.0029(8) -0.0036(8)
K6 0.033(2) 0.085(3) 0.0235(19) -0.003(2) -0.0003(16) 0.009(2)
Cs1A 0.0487(8) 0.0441(8) 0.0195(6) -0.0074(5) -0.0012(6) -0.0005(6)
Cs1B 0.102(8) 0.037(4) 0.058(5) -0.012(4) -0.057(6) 0.007(4)
Cs2 0.0871(12) 0.0665(10) 0.0740(11) 0.0172(8) 0.0059(9) 0.0079(9)
O1W 0.069(17) 0.078(18) 0.11(2) -0.018(17) -0.033(16) 0.013(14)
O2W 0.047(5) 0.132(9) 0.117(9) -0.043(8) 0.004(5) -0.020(6)
O3W 0.060(6) 0.059(6) 0.184(13) -0.029(7) 0.041(7) -0.015(4)
O4W 0.28(3) 0.057(9) 0.110(15) 0.000 0.070(18) 0.000
O5W 0.060(12) 0.085(16) 0.26(4) -0.08(2) 0.002(17) -0.014(11)
O6W 0.127(12) 0.069(8) 0.069(8) -0.021(6) 0.047(8) -0.043(8)
O7W 0.123(12) 0.067(8) 0.157(15) -0.001(8) -0.006(9) 0.025(7)
O8W 0.097(9) 0.097(9) 0.097(9) 0.000 0.0036(11) 0.000

loop_
_atom_type_symbol
_atom_type_description
_atom_type_scat_dispersion_real
_atom_type_scat_dispersion_imag
_atom_type_scat_source
H H 0.0000 0.0000 'International Tables Vol C Tables 4.2.6.8 and 6.1.1.4'
B B 0.0013 0.0007 'International Tables Vol C Tables 4.2.6.8 and 6.1.1.4'
O O 0.0106 0.0060 'International Tables Vol C Tables 4.2.6.8 and 6.1.1.4'
K K 0.2009 0.2494 'International Tables Vol C Tables 4.2.6.8 and 6.1.1.4'
V V 0.3005 0.5294 'International Tables Vol C Tables 4.2.6.8 and 6.1.1.4'
Cs Cs -0.3680 2.1192 'International Tables Vol C Tables 4.2.6.8 and 6.1.1.4'

loop_
_geom_angle_atom_site_label_1
_geom_angle_atom_site_label_2
_geom_angle_atom_site_label_3
_geom_angle
_geom_angle_site_symmetry_1
_geom_angle_site_symmetry_3
O11 V1 O2 109.9(3) . .
O11 V1 O9 111.1(3) . .
O2 V1 O9 137.3(2) . .
O11 V1 O1 107.4(3) . .
O2 V1 O1 78.4(2) . .
O9 V1 O1 78.5(2) . .
O11 V1 O10 105.5(3) . .
O2 V1 O10 90.1(2) . .
O9 V1 O10 90.2(2) . .
O1 V1 O10 147.2(2) . .
O11 V1 V6 112.4(2) . .
O2 V1 V6 111.28(16) . .
O9 V1 V6 40.05(16) . .
O1 V1 V6 38.65(15) . .
O10 V1 V6 125.25(15) . .
O11 V1 V2 111.3(2) . .
O2 V1 V2 39.23(16) . .
O9 V1 V2 112.18(17) . .
O1 V1 V2 39.38(15) . .
O10 V1 V2 124.69(15) . .
V6 V1 V2 75.50(4) . .
O11 V1 K5 50.2(2) . 4
O2 V1 K5 61.01(17) . 4
O9 V1 K5 151.31(17) . 4
O1 V1 K5 86.85(16) . 4
O10 V1 K5 114.41(15) . 4
V6 V1 K5 120.10(5) . 4
V2 V1 K5 66.72(4) . 4
O11 V1 Cs1A 48.3(2) . 6_565
O2 V1 Cs1A 123.73(16) . 6_565
O9 V1 Cs1A 92.92(17) . 6_565
O1 V1 Cs1A 149.49(16) . 6_565
O10 V1 Cs1A 60.66(14) . 6_565
V6 V1 Cs1A 124.95(5) . 6_565
V2 V1 Cs1A 153.51(5) . 6_565
K5 V1 Cs1A 87.25(5) 4 6_565
O11 V1 Cs1B 59.0(3) . 6_565
O2 V1 Cs1B 138.6(2) . 6_565
O9 V1 Cs1B 75.3(2) . 6_565
O1 V1 Cs1B 142.0(2) . 6_565
O10 V1 Cs1B 60.09(18) . 6_565
V6 V1 Cs1B 109.45(16) . 6_565
V2 V1 Cs1B 170.04(16) . 6_565
K5 V1 Cs1B 103.51(16) 4 6_565
Cs1A V1 Cs1B 17.71(16) 6_565 6_565
O12 V2 O3 108.7(3) . .
O12 V2 O1 105.9(3) . .
O3 V2 O1 94.5(2) . .
O12 V2 O2 107.0(3) . .
O3 V2 O2 144.3(2) . .
O1 V2 O2 77.9(2) . .
O12 V2 O4 108.7(3) . .
O3 V2 O4 78.4(2) . .
O1 V2 O4 145.1(2) . .
O2 V2 O4 88.1(2) . .
O12 V2 V3 112.5(2) . .
O3 V2 V3 39.54(15) . .
O1 V2 V3 127.00(17) . .
O2 V2 V3 121.18(16) . .
O4 V2 V3 38.98(15) . .
O12 V2 V1 108.3(2) . .
O3 V2 V1 127.38(16) . .
O1 V2 V1 39.52(15) . .
O2 V2 V1 38.54(16) . .
O4 V2 V1 121.87(17) . .
V3 V2 V1 139.01(5) . .
O12 V2 K5 48.8(2) . 4
O3 V2 K5 155.69(16) . 4
O1 V2 K5 85.16(16) . 4
O2 V2 K5 59.41(16) . 4
O4 V2 K5 114.94(15) . 4
V3 V2 K5 147.84(6) . 4
V1 V2 K5 64.56(4) . 4
O12 V2 K3 69.7(2) . .
O3 V2 K3 65.63(17) . .
O1 V2 K3 58.47(16) . .
O2 V2 K3 131.34(17) . .
O4 V2 K3 140.10(17) . .
V3 V2 K3 102.93(9) . .
V1 V2 K3 94.53(7) . .
K5 V2 K3 94.15(9) 4 .
O14 V3 O4 109.9(3) . .
O14 V3 O5 110.1(3) . .
O4 V3 O5 138.6(2) . .
O14 V3 O3 108.7(3) . .
O4 V3 O3 78.8(2) . .
O5 V3 O3 78.7(2) . .
O14 V3 O13 104.8(3) . .
O4 V3 O13 90.0(2) . .
O5 V3 O13 90.1(2) . .
O3 V3 O13 146.6(2) . .
O14 V3 V4 113.6(2) . .
O4 V3 V4 111.70(16) . .
O5 V3 V4 39.94(15) . .
O3 V3 V4 38.85(15) . .
O13 V3 V4 124.26(15) . .
O14 V3 V2 113.3(2) . .
O4 V3 V2 39.75(15) . .
O5 V3 V2 111.95(15) . .
O3 V3 V2 39.12(15) . .
O13 V3 V2 124.13(15) . .
V4 V3 V2 75.04(4) . .
O14 V3 K4 48.2(2) . .
O4 V3 K4 66.75(16) . .
O5 V3 K4 154.17(16) . .
O3 V3 K4 118.50(16) . .
O13 V3 K4 84.27(16) . .
V4 V3 K4 151.32(6) . .
V2 V3 K4 91.85(6) . .
O14 V3 K6 52.8(2) . .
O4 V3 K6 125.96(16) . .
O5 V3 K6 87.50(16) . .
O3 V3 K6 151.28(17) . .
O13 V3 K6 57.09(16) . .
V4 V3 K6 122.15(7) . .
V2 V3 K6 160.10(8) . .
K4 V3 K6 68.28(8) . .
O14 V3 Cs1A 53.1(2) . .
O4 V3 Cs1A 82.54(16) . .
O5 V3 Cs1A 113.88(16) . .
O3 V3 Cs1A 59.00(16) . .
O13 V3 Cs1A 151.04(15) . .
V4 V3 Cs1A 84.28(4) . .
V2 V3 Cs1A 63.39(4) . .
K4 V3 Cs1A 67.05(5) . .
K6 V3 Cs1A 105.79(7) . .
O14 V3 Cs1B 67.9(3) . .
O4 V3 Cs1B 84.12(19) . .
O5 V3 Cs1B 101.2(2) . .
O3 V3 Cs1B 41.9(2) . .
O13 V3 Cs1B 168.1(2) . .
V4 V3 Cs1B 67.63(18) . .
V2 V3 Cs1B 55.03(13) . .
K4 V3 Cs1B 83.90(18) . .
K6 V3 Cs1B 118.99(17) . .
Cs1A V3 Cs1B 17.64(18) . .
O15 V4 O3 108.4(3) . .
O15 V4 O6 108.3(3) . .
O3 V4 O6 93.5(2) . .
O15 V4 O7 106.8(3) . .
O3 V4 O7 144.5(2) . .
O6 V4 O7 78.9(2) . .
O15 V4 O5 106.5(3) . .
O3 V4 O5 79.1(2) . .
O6 V4 O5 145.0(2) . .
O7 V4 O5 87.6(2) . .
O15 V4 V5 109.8(2) . .
O3 V4 V5 126.98(16) . .
O6 V4 V5 39.92(15) . .
O7 V4 V5 39.16(15) . .
O5 V4 V5 121.82(16) . .
O15 V4 V3 111.1(2) . .
O3 V4 V3 39.61(15) . .
O6 V4 V3 126.07(16) . .
O7 V4 V3 121.13(16) . .
O5 V4 V3 39.52(15) . .
V5 V4 V3 138.83(6) . .
O15 V4 K1 42.2(2) . .
O3 V4 K1 148.45(17) . .
O6 V4 K1 88.18(15) . .
O7 V4 K1 66.61(16) . .
O5 V4 K1 115.85(16) . .
V5 V4 K1 70.75(3) . .
V3 V4 K1 145.13(5) . .
O15 V4 K3 69.7(2) . .
O3 V4 K3 67.25(17) . .
O6 V4 K3 57.99(16) . .
O7 V4 K3 130.50(16) . .
O5 V4 K3 141.75(16) . .
V5 V4 K3 93.63(6) . .
V3 V4 K3 104.46(8) . .
K1 V4 K3 87.46(9) . .
O15 V4 Cs1B 66.6(2) . .
O3 V4 Cs1B 44.2(2) . .
O6 V4 Cs1B 93.3(2) . .
O7 V4 Cs1B 167.9(2) . .
O5 V4 Cs1B 103.9(2) . .
V5 V4 Cs1B 131.68(17) . .
V3 V4 Cs1B 70.98(16) . .
K1 V4 Cs1B 104.22(13) . .
K3 V4 Cs1B 38.44(18) . .
O28 V5 O7 109.0(3) . .
O28 V5 O8 111.4(3) . .
O7 V5 O8 138.2(2) . .
O28 V5 O6 109.1(3) . .
O7 V5 O6 78.9(2) . .
O8 V5 O6 78.5(2) . .
O28 V5 O27 104.4(3) . .
O7 V5 O27 90.8(2) . .
O8 V5 O27 89.1(2) . .
O6 V5 O27 146.4(2) . .
O28 V5 V4 111.9(2) . .
O7 V5 V4 39.52(15) . .
O8 V5 V4 112.62(17) . .
O6 V5 V4 39.55(15) . .
O27 V5 V4 125.19(15) . .
O28 V5 V6 113.8(2) . .
O7 V5 V6 112.38(16) . .
O8 V5 V6 39.58(16) . .
O6 V5 V6 39.09(15) . .
O27 V5 V6 123.78(15) . .
V4 V5 V6 76.26(4) . .
O28 V5 K2 44.5(2) . 5_665
O7 V5 K2 153.52(17) . 5_665
O8 V5 K2 67.35(17) . 5_665
O6 V5 K2 106.07(16) . 5_665
O27 V5 K2 97.41(15) . 5_665
V4 V5 K2 137.20(6) . 5_665
V6 V5 K2 83.75(6) . 5_665
O28 V5 K1 51.8(2) . .
O7 V5 K1 60.92(17) . .
O8 V5 K1 147.00(17) . .
O6 V5 K1 81.67(15) . .
O27 V5 K1 120.96(15) . .
V4 V5 K1 62.87(3) . .
V6 V5 K1 115.00(6) . .
K2 V5 K1 93.59(6) 5_665 .
O16 V6 O1 107.0(3) . .
O16 V6 O6 107.6(3) . .
O1 V6 O6 92.5(2) . .
O16 V6 O8 109.1(3) . .
O1 V6 O8 143.8(2) . .
O6 V6 O8 78.7(2) . .
O16 V6 O9 108.9(3) . .
O1 V6 O9 79.2(2) . .
O6 V6 O9 143.4(2) . .
O8 V6 O9 87.4(2) . .
O16 V6 V1 110.8(2) . .
O1 V6 V1 39.89(16) . .
O6 V6 V1 125.37(16) . .
O8 V6 V1 121.17(16) . .
O9 V6 V1 39.43(16) . .
O16 V6 V5 111.2(2) . .
O1 V6 V5 125.42(17) . .
O6 V6 V5 39.64(15) . .
O8 V6 V5 39.18(15) . .
O9 V6 V5 120.90(16) . .
V1 V6 V5 137.90(5) . .
O16 V6 K3 60.6(2) . .
O1 V6 K3 67.63(17) . .
O6 V6 K3 65.45(18) . .
O8 V6 K3 134.51(18) . .
O9 V6 K3 137.99(19) . .
V1 V6 K3 102.63(10) . .
V5 V6 K3 99.59(10) . .
O17 B1 O19 122.2(8) . .
O17 B1 O18 119.6(8) . .
O19 B1 O18 118.2(8) . .
O17 B1 K5 52.4(4) . 4
O19 B1 K5 137.3(6) . 4
O18 B1 K5 83.5(5) . 4
O17 B1 K5 52.8(4) . 8_455
O19 B1 K5 125.1(6) . 8_455
O18 B1 K5 91.7(5) . 8_455
K5 B1 K5 87.1(2) 4 8_455
O20 B2 O19 107.5(6) . .
O20 B2 O4 109.2(6) . .
O19 B2 O4 109.1(6) . .
O20 B2 O27 112.5(6) . 7
O19 B2 O27 110.3(6) . 7
O4 B2 O27 108.3(6) . 7
O20 B3 O8 111.0(6) . 7
O20 B3 O21 106.9(6) . .
O8 B3 O21 109.3(6) 7 .
O20 B3 O13 111.2(6) . .
O8 B3 O13 109.7(6) 7 .
O21 B3 O13 108.7(6) . .
O20 B3 K2 82.3(4) . 3_445
O8 B3 K2 75.5(4) 7 3_445
O21 B3 K2 53.4(3) . 3_445
O13 B3 K2 161.2(5) . 3_445
O22 B4 O5 110.8(6) . .
O22 B4 O10 113.6(7) . 7
O5 B4 O10 108.9(6) . 7
O22 B4 O23 108.0(6) . .
O5 B4 O23 107.9(6) . .
O10 B4 O23 107.4(6) 7 .
O22 B4 Cs1B 50.9(4) . 4_545
O5 B4 Cs1B 158.9(6) . 4_545
O10 B4 Cs1B 89.9(5) 7 4_545
O23 B4 Cs1B 73.8(4) . 4_545
O22 B4 Cs1A 68.6(4) . 4_545
O5 B4 Cs1A 178.8(6) . 4_545
O10 B4 Cs1A 70.6(4) 7 4_545
O23 B4 Cs1A 73.3(4) . 4_545
Cs1B B4 Cs1A 21.0(2) 4_545 4_545
O25 B5 O23 123.3(7) . .
O25 B5 O24 119.5(7) . .
O23 B5 O24 117.2(7) . .
O25 B5 K1 61.5(4) . .
O23 B5 K1 132.2(5) . .
O24 B5 K1 76.5(4) . .
O25 B5 Cs1A 94.4(5) . 4_545
O23 B5 Cs1A 64.5(4) . 4_545
O24 B5 Cs1A 114.5(5) . 4_545
K1 B5 Cs1A 155.2(3) . 4_545
O26 B6 O7 112.1(6) . .
O26 B6 O25 106.7(6) . .
O7 B6 O25 107.8(6) . .
O26 B6 O10 113.6(6) . 7
O7 B6 O10 107.3(6) . 7
O25 B6 O10 109.1(6) . 7
O26 B7 O17 107.6(6) . 7
O26 B7 O2 109.2(6) . 7
O17 B7 O2 109.0(6) 7 7
O26 B7 O27 113.4(6) . .
O17 B7 O27 109.3(6) 7 .
O2 B7 O27 108.2(6) 7 .
O26 B7 K5 63.6(3) . 2_655
O17 B7 K5 51.6(3) 7 2_655
O2 B7 K5 147.9(5) 7 2_655
O27 B7 K5 102.9(4) . 2_655
O26 B7 K5 100.6(4) . 6
O17 B7 K5 49.1(3) 7 6
O2 B7 K5 65.9(4) 7 6
O27 B7 K5 144.9(5) . 6
K5 B7 K5 84.15(19) 2_655 6
O22 B8 O9 111.1(6) 7 .
O22 B8 O30 107.0(6) 7 .
O9 B8 O30 109.0(6) . .
O22 B8 O13 113.7(6) 7 7
O9 B8 O13 108.0(6) . 7
O30 B8 O13 108.0(6) . 7
O22 B8 K6 66.0(4) 7 7
O9 B8 K6 176.8(5) . 7
O30 B8 K6 71.2(4) . 7
O13 B8 K6 74.8(4) 7 7
O22 B8 Cs1B 39.4(3) 7 6_565
O9 B8 Cs1B 101.8(5) . 6_565
O30 B8 Cs1B 74.6(4) . 6_565
O13 B8 Cs1B 146.9(5) 7 6_565
K6 B8 Cs1B 75.1(3) 7 6_565
O21 B9 O30 122.8(7) 7 .
O21 B9 O29 121.6(7) 7 .
O30 B9 O29 115.6(7) . .
O21 B9 K2 125.5(6) 7 .
O30 B9 K2 87.8(5) . .
O29 B9 K2 54.8(5) . .
V6 O1 V2 145.0(3) . .
V6 O1 V1 101.5(2) . .
V2 O1 V1 101.1(2) . .
V6 O1 K3 81.22(18) . .
V2 O1 K3 92.31(19) . .
V1 O1 K3 149.8(3) . .
B7 O2 V1 131.2(5) 7 .
B7 O2 V2 126.3(5) 7 .
V1 O2 V2 102.2(2) . .
B7 O2 K5 88.9(4) 7 4
V1 O2 K5 86.99(19) . 4
V2 O2 K5 88.64(19) . 4
V4 O3 V2 143.2(3) . .
V4 O3 V3 101.5(2) . .
V2 O3 V3 101.3(2) . .
V4 O3 Cs1B 110.4(3) . .
V2 O3 Cs1B 86.1(2) . .
V3 O3 Cs1B 113.4(3) . .
V4 O3 Cs1A 122.4(2) . .
V2 O3 Cs1A 84.31(17) . .
V3 O3 Cs1A 93.40(18) . .
Cs1B O3 Cs1A 20.8(2) . .
B2 O4 V3 131.5(4) . .
B2 O4 V2 127.2(4) . .
V3 O4 V2 101.3(2) . .
B4 O5 V3 130.9(5) . .
B4 O5 V4 128.5(5) . .
V3 O5 V4 100.5(2) . .
B4 O5 Cs2 95.2(4) . .
V3 O5 Cs2 88.89(18) . .
V4 O5 Cs2 85.01(17) . .
V6 O6 V4 146.2(3) . .
V6 O6 V5 101.3(2) . .
V4 O6 V5 100.5(2) . .
V6 O6 K3 82.80(19) . .
V4 O6 K3 92.5(2) . .
V5 O6 K3 147.2(2) . .
B6 O7 V5 129.3(5) . .
B6 O7 V4 129.2(5) . .
V5 O7 V4 101.3(2) . .
B6 O7 K1 93.9(4) . .
V5 O7 K1 89.49(18) . .
V4 O7 K1 81.89(18) . .
B3 O8 V5 131.8(5) 7 .
B3 O8 V6 126.9(4) 7 .
V5 O8 V6 101.2(2) . .
B3 O8 K2 80.2(4) 7 5_665
V5 O8 K2 81.16(17) . 5_665
V6 O8 K2 109.9(2) . 5_665
B8 O9 V1 130.4(5) . .
B8 O9 V6 129.0(5) . .
V1 O9 V6 100.5(3) . .
B4 O10 B6 115.3(6) 7 7
B4 O10 V1 120.7(4) 7 .
B6 O10 V1 120.3(4) 7 .
B4 O10 Cs1A 85.0(4) 7 6_565
B6 O10 Cs1A 115.5(4) 7 6_565
V1 O10 Cs1A 88.75(16) . 6_565
B4 O10 Cs1B 66.0(4) 7 6_565
B6 O10 Cs1B 129.8(4) 7 6_565
V1 O10 Cs1B 91.8(2) . 6_565
Cs1A O10 Cs1B 20.62(19) 6_565 6_565
V1 O11 K5 104.1(3) . 4
V1 O11 Cs1A 108.8(3) . 6_565
K5 O11 Cs1A 121.7(2) 4 6_565
V1 O11 Cs1B 99.0(3) . 6_565
K5 O11 Cs1B 141.4(3) 4 6_565
Cs1A O11 Cs1B 19.71(17) 6_565 6_565
V2 O12 Cs1B 105.4(3) . .
V2 O12 K5 106.3(3) . 4
Cs1B O12 K5 141.2(3) . 4
V2 O12 Cs1A 114.3(3) . .
Cs1B O12 Cs1A 26.0(3) . .
K5 O12 Cs1A 139.3(2) 4 .
B8 O13 B3 113.5(6) 7 .
B8 O13 V3 120.7(4) 7 .
B3 O13 V3 121.8(4) . .
B8 O13 K6 78.8(4) 7 .
B3 O13 K6 119.0(4) . .
V3 O13 K6 91.7(2) . .
V3 O14 K4 108.3(3) . .
V3 O14 K6 103.4(3) . .
K4 O14 K6 88.75(19) . .
V3 O14 Cs2 107.6(3) . .
K4 O14 Cs2 143.8(2) . .
K6 O14 Cs2 87.68(17) . .
V3 O14 Cs1A 105.2(3) . .
K4 O14 Cs1A 86.24(16) . .
K6 O14 Cs1A 151.1(2) . .
Cs2 O14 Cs1A 79.82(14) . .
V4 O15 K1 114.0(3) . .
V6 O16 K2 141.4(3) . .
V6 O16 K3 92.9(3) . .
K2 O16 K3 113.1(2) . .
B1 O17 B7 123.0(6) . 7
B1 O17 K5 104.8(5) . 4
B7 O17 K5 107.1(4) 7 4
B1 O17 K5 104.4(5) . 8_455
B7 O17 K5 103.9(4) 7 8_455
K5 O17 K5 114.06(19) 4 8_455
B1 O18 Cs1A 124.6(6) . 2
B1 O19 B2 120.3(7) . .
B1 O19 K4 136.5(5) . .
B2 O19 K4 98.8(4) . .
B3 O20 B2 119.8(6) . .
B3 O20 K4 126.8(4) . .
B2 O20 K4 85.4(4) . .
B9 O21 B3 120.9(6) 7 .
B9 O21 K2 123.9(5) 7 3_445
B3 O21 K2 101.9(4) . 3_445
B9 O21 K6 96.6(5) 7 2
B3 O21 K6 124.9(5) . 2
K2 O21 K6 84.92(16) 3_445 2
B4 O22 B8 119.1(6) . 7
B4 O22 Cs1B 105.3(5) . 4_545
B8 O22 Cs1B 121.1(5) 7 4_545
B4 O22 K6 125.6(5) . .
B8 O22 K6 88.6(4) 7 .
Cs1B O22 K6 95.6(3) 4_545 .
B4 O22 K3 133.3(5) . 4_545
B8 O22 K3 106.3(4) 7 4_545
Cs1B O22 K3 54.3(3) 4_545 4_545
K6 O22 K3 41.39(14) . 4_545
B4 O22 Cs1A 88.4(4) . 4_545
B8 O22 Cs1A 122.5(4) 7 4_545
Cs1B O22 Cs1A 21.3(3) 4_545 4_545
K6 O22 Cs1A 116.37(17) . 4_545
K3 O22 Cs1A 75.42(13) 4_545 4_545
B5 O23 B4 121.3(6) . .
B5 O23 Cs2 98.1(5) . .
B4 O23 Cs2 111.0(4) . .
B5 O23 Cs1B 114.8(5) . 4_545
B4 O23 Cs1B 80.1(4) . 4_545
Cs2 O23 Cs1B 133.3(3) . 4_545
B5 O23 Cs1A 95.0(4) . 4_545
B4 O23 Cs1A 82.4(4) . 4_545
Cs2 O23 Cs1A 152.14(17) . 4_545
Cs1B O23 Cs1A 21.8(2) 4_545 4_545
B5 O24 K5 137.7(5) . .
B5 O24 K1 80.1(4) . .
K5 O24 K1 140.3(2) . .
B5 O24 Cs2 84.6(5) . .
K5 O24 Cs2 86.26(17) . .
K1 O24 Cs2 86.38(16) . .
B5 O25 B6 121.4(6) . .
B5 O25 K1 95.3(4) . .
B6 O25 K1 111.3(4) . .
B6 O26 B7 118.8(5) . .
B6 O26 K5 145.8(4) . 2_655
B7 O26 K5 91.5(4) . 2_655
B7 O27 B2 112.9(6) . 7
B7 O27 V5 120.9(4) . .
B2 O27 V5 122.9(4) 7 .
V5 O28 K2 111.0(3) . 5_665
V5 O28 K1 104.4(3) . .
K2 O28 K1 137.4(2) 5_665 .
B9 O29 K2 102.8(6) . .
B9 O30 B8 121.1(6) . .
B9 O30 K6 101.3(5) . 7
B8 O30 K6 82.5(4) . 7
B9 O30 K3 121.3(5) . 6_565
B8 O30 K3 98.7(4) . 6_565
K6 O30 K3 39.56(14) 7 6_565
B9 O30 Cs1B 157.1(5) . 6_565
B8 O30 Cs1B 81.7(4) . 6_565
K6 O30 Cs1B 78.3(2) 7 6_565
K3 O30 Cs1B 46.1(2) 6_565 6_565
O4W K1 O15 76.84(14) . 2_655
O4W K1 O15 76.84(14) . .
O15 K1 O15 153.7(3) 2_655 .
O4W K1 O25 147.14(10) . .
O15 K1 O25 129.16(18) 2_655 .
O15 K1 O25 75.58(16) . .
O4W K1 O25 147.14(10) . 2_655
O15 K1 O25 75.58(16) 2_655 2_655
O15 K1 O25 129.16(18) . 2_655
O25 K1 O25 65.7(2) . 2_655
O4W K1 O28 78.52(12) . .
O15 K1 O28 85.32(16) 2_655 .
O15 K1 O28 89.48(16) . .
O25 K1 O28 83.70(14) . .
O25 K1 O28 116.37(16) 2_655 .
O4W K1 O28 78.52(12) . 2_655
O15 K1 O28 89.48(16) 2_655 2_655
O15 K1 O28 85.32(16) . 2_655
O25 K1 O28 116.37(16) . 2_655
O25 K1 O28 83.70(14) 2_655 2_655
O28 K1 O28 157.0(2) . 2_655
O4W K1 O24 142.94(12) . 2_655
O15 K1 O24 76.66(17) 2_655 2_655
O15 K1 O24 126.45(17) . 2_655
O25 K1 O24 52.59(15) . 2_655
O25 K1 O24 42.84(15) 2_655 2_655
O28 K1 O24 73.94(15) . 2_655
O28 K1 O24 126.47(16) 2_655 2_655
O4W K1 O24 142.94(12) . .
O15 K1 O24 126.45(17) 2_655 .
O15 K1 O24 76.66(17) . .
O25 K1 O24 42.84(15) . .
O25 K1 O24 52.59(15) 2_655 .
O28 K1 O24 126.47(16) . .
O28 K1 O24 73.94(15) 2_655 .
O24 K1 O24 74.1(2) 2_655 .
O4W K1 B5 142.30(14) . .
O15 K1 B5 140.5(2) 2_655 .
O15 K1 B5 65.69(19) . .
O25 K1 B5 23.22(19) . .
O25 K1 B5 65.78(18) 2_655 .
O28 K1 B5 104.28(18) . .
O28 K1 B5 93.92(18) 2_655 .
O24 K1 B5 69.82(19) 2_655 .
O24 K1 B5 23.37(18) . .
O4W K1 B5 142.30(14) . 2_655
O15 K1 B5 65.69(19) 2_655 2_655
O15 K1 B5 140.5(2) . 2_655
O25 K1 B5 65.78(18) . 2_655
O25 K1 B5 23.22(19) 2_655 2_655
O28 K1 B5 93.92(18) . 2_655
O28 K1 B5 104.28(18) 2_655 2_655
O24 K1 B5 23.37(18) 2_655 2_655
O24 K1 B5 69.82(19) . 2_655
B5 K1 B5 75.4(3) . 2_655
O4W K1 O7 105.21(10) . .
O15 K1 O7 134.43(15) 2_655 .
O15 K1 O7 54.51(15) . .
O25 K1 O7 43.15(13) . .
O25 K1 O7 106.78(15) 2_655 .
O28 K1 O7 52.06(13) . .
O28 K1 O7 136.00(13) 2_655 .
O24 K1 O7 76.49(14) 2_655 .
O24 K1 O7 79.32(14) . .
B5 K1 O7 55.99(16) . .
B5 K1 O7 98.29(17) 2_655 .
O28 K2 O16 154.4(2) 5_665 .
O28 K2 O5W 111.7(7) 5_665 .
O16 K2 O5W 89.0(6) . .
O28 K2 O21 98.86(17) 5_665 3
O16 K2 O21 77.04(17) . 3
O5W K2 O21 129.6(8) . 3
O28 K2 O2W 98.0(3) 5_665 .
O16 K2 O2W 104.2(3) . .
O5W K2 O2W 66.3(6) . .
O21 K2 O2W 70.7(3) 3 .
O28 K2 O29 72.91(18) 5_665 .
O16 K2 O29 82.80(19) . .
O5W K2 O29 126.8(6) . .
O21 K2 O29 99.45(19) 3 .
O2W K2 O29 165.8(2) . .
O28 K2 O7W 76.5(3) 5_665 .
O16 K2 O7W 101.6(3) . .
O5W K2 O7W 63.2(8) . .
O21 K2 O7W 166.6(3) 3 .
O2W K2 O7W 122.1(4) . .
O29 K2 O7W 67.3(3) . .
O28 K2 O8 55.77(14) 5_665 5_665
O16 K2 O8 112.76(17) . 5_665
O5W K2 O8 148.8(4) . 5_665
O21 K2 O8 43.80(14) 3 5_665
O2W K2 O8 86.2(2) . 5_665
O29 K2 O8 79.69(16) . 5_665
O7W K2 O8 128.3(3) . 5_665
O28 K2 B3 75.38(18) 5_665 3
O16 K2 B3 101.52(19) . 3
O5W K2 B3 133.6(6) . 3
O21 K2 B3 24.69(17) 3 3
O2W K2 B3 67.3(2) . 3
O29 K2 B3 99.4(2) . 3
O7W K2 B3 151.5(3) . 3
O8 K2 B3 24.31(17) 5_665 3
O28 K2 B9 93.9(2) 5_665 .
O16 K2 B9 63.6(2) . .
O5W K2 B9 111.9(5) . .
O21 K2 B9 104.5(2) 3 .
O2W K2 B9 167.8(3) . .
O29 K2 B9 22.42(19) . .
O7W K2 B9 63.8(3) . .
O8 K2 B9 98.03(18) 5_665 .
B3 K2 B9 113.2(2) 3 .
O28 K2 V5 24.46(11) 5_665 5_665
O16 K2 V5 141.05(16) . 5_665
O5W K2 V5 129.7(6) . 5_665
O21 K2 V5 74.43(12) 3 5_665
O2W K2 V5 90.8(2) . 5_665
O29 K2 V5 76.40(13) . 5_665
O7W K2 V5 100.2(3) . 5_665
O8 K2 V5 31.49(9) 5_665 5_665
B3 K2 V5 51.39(14) 3 5_665
B9 K2 V5 98.78(16) . 5_665
O28 K2 K6 135.96(16) 5_665 4
O16 K2 K6 60.77(15) . 4
O5W K2 K6 78.1(8) . 4
O21 K2 K6 52.68(13) 3 4
O2W K2 K6 44.9(3) . 4
O29 K2 K6 136.73(16) . 4
O7W K2 K6 138.3(3) . 4
O8 K2 K6 92.92(12) 5_665 4
B3 K2 K6 68.79(16) 3 4
B9 K2 K6 123.15(18) . 4
V5 K2 K6 117.11(9) 5_665 4
K6 K3 O6W 73.7(3) 4 .
K6 K3 O22 67.50(17) 4 4
O6W K3 O22 74.9(3) . 4
K6 K3 O16 86.63(19) 4 .
O6W K3 O16 76.5(3) . .
O22 K3 O16 145.8(2) 4 .
K6 K3 O30 68.45(17) 4 6_566
O6W K3 O30 115.6(3) . 6_566
O22 K3 O30 43.20(13) 4 6_566
O16 K3 O30 145.87(19) . 6_566
K6 K3 O6 134.58(19) 4 .
O6W K3 O6 108.6(3) . .
O22 K3 O6 157.91(18) 4 .
O16 K3 O6 52.28(14) . .
O30 K3 O6 135.1(2) 6_566 .
K6 K3 O1 122.5(2) 4 .
O6W K3 O1 61.2(3) . .
O22 K3 O1 125.5(2) 4 .
O16 K3 O1 50.99(14) . .
O30 K3 O1 163.14(18) 6_566 .
O6 K3 O1 48.49(13) . .
K6 K3 V6 112.66(17) 4 .
O6W K3 V6 80.6(3) . .
O22 K3 V6 154.4(2) 4 .
O16 K3 V6 26.44(10) . .
O30 K3 V6 162.3(2) 6_566 .
O6 K3 V6 31.74(9) . .
O1 K3 V6 31.15(9) . .
K6 K3 V4 159.4(2) 4 .
O6W K3 V4 119.2(3) . .
O22 K3 V4 129.34(15) 4 .
O16 K3 V4 81.56(13) . .
O30 K3 V4 114.05(18) 6_566 .
O6 K3 V4 29.50(10) . .
O1 K3 V4 60.94(11) . .
V6 K3 V4 58.38(6) . .
K6 K3 V2 139.2(3) 4 .
O6W K3 V2 65.7(3) . .
O22 K3 V2 104.64(15) 4 .
O16 K3 V2 80.04(12) . .
O30 K3 V2 134.02(14) 6_566 .
O6 K3 V2 59.99(10) . .
O1 K3 V2 29.22(9) . .
V6 K3 V2 57.38(6) . .
V4 K3 V2 54.92(5) . .
K6 K3 K2 57.86(14) 4 .
O6W K3 K2 60.9(3) . .
O22 K3 K2 116.20(17) 4 .
O16 K3 K2 30.73(12) . .
O30 K3 K2 125.03(15) 6_566 .
O6 K3 K2 83.00(11) . .
O1 K3 K2 69.38(11) . .
V6 K3 K2 55.17(6) . .
V4 K3 K2 112.27(7) . .
V2 K3 K2 96.75(9) . .
O19 K4 O19 132.4(3) . 2
O19 K4 O8W 113.78(13) . .
O19 K4 O8W 113.78(13) 2 .
O19 K4 O14 94.19(16) . .
O19 K4 O14 96.14(17) 2 .
O8W K4 O14 77.10(14) . .
O19 K4 O14 96.14(17) . 2
O19 K4 O14 94.19(16) 2 2
O8W K4 O14 77.10(14) . 2
O14 K4 O14 154.2(3) . 2
O19 K4 O20 47.16(15) . .
O19 K4 O20 172.15(15) 2 .
O8W K4 O20 67.34(11) . .
O14 K4 O20 76.40(15) . .
O14 K4 O20 93.62(15) 2 .
O19 K4 O20 172.15(15) . 2
O19 K4 O20 47.16(15) 2 2
O8W K4 O20 67.34(11) . 2
O14 K4 O20 93.62(15) . 2
O14 K4 O20 76.40(15) 2 2
O20 K4 O20 134.7(2) . 2
O19 K4 B2 149.9(2) . 2
O19 K4 B2 26.16(17) 2 2
O8W K4 B2 92.27(15) . 2
O14 K4 B2 106.57(18) . 2
O14 K4 B2 74.49(18) 2 2
O20 K4 B2 158.5(2) . 2
O20 K4 B2 25.83(17) 2 2
O19 K4 V3 72.67(12) . .
O19 K4 V3 117.65(12) 2 .
O8W K4 V3 78.10(6) . .
O14 K4 V3 23.54(11) . .
O14 K4 V3 145.56(14) 2 .
O20 K4 V3 54.58(10) . .
O20 K4 V3 114.88(11) 2 .
B2 K4 V3 130.10(14) 2 .
O19 K4 V3 117.65(12) . 2
O19 K4 V3 72.67(12) 2 2
O8W K4 V3 78.10(6) . 2
O14 K4 V3 145.56(14) . 2
O14 K4 V3 23.54(11) 2 2
O20 K4 V3 114.88(11) . 2
O20 K4 V3 54.58(10) 2 2
B2 K4 V3 51.12(14) 2 2
V3 K4 V3 156.20(12) . 2
O19 K4 K6 100.84(14) . 2
O19 K4 K6 119.68(13) 2 2
O8W K4 K6 32.10(7) . 2
O14 K4 K6 107.41(16) . 2
O14 K4 K6 47.36(14) 2 2
O20 K4 K6 65.73(12) . 2
O20 K4 K6 76.02(12) 2 2
B2 K4 K6 93.53(16) 2 2
V3 K4 K6 101.66(9) . 2
V3 K4 K6 56.54(7) 2 2
O19 K4 K6 119.68(13) . .
O19 K4 K6 100.84(14) 2 .
O8W K4 K6 32.10(7) . .
O14 K4 K6 47.36(14) . .
O14 K4 K6 107.41(16) 2 .
O20 K4 K6 76.02(12) . .
O20 K4 K6 65.73(12) 2 .
B2 K4 K6 90.32(16) 2 .
V3 K4 K6 56.54(7) . .
V3 K4 K6 101.66(9) 2 .
K6 K4 K6 64.21(13) 2 .
O24 K5 O17 116.2(2) . 4_545
O24 K5 O17 111.70(18) . 8_556
O17 K5 O17 65.94(19) 4_545 8_556
O24 K5 O3W 81.1(3) . .
O17 K5 O3W 145.4(3) 4_545 .
O17 K5 O3W 80.1(3) 8_556 .
O24 K5 O11 141.10(19) . 4_545
O17 K5 O11 96.14(17) 4_545 4_545
O17 K5 O11 100.56(17) 8_556 4_545
O3W K5 O11 83.7(2) . 4_545
O24 K5 O12 77.55(19) . 4_545
O17 K5 O12 75.94(16) 4_545 4_545
O17 K5 O12 141.00(18) 8_556 4_545
O3W K5 O12 138.6(3) . 4_545
O11 K5 O12 91.06(17) 4_545 4_545
O24 K5 O26 65.72(16) . 2_655
O17 K5 O26 78.84(15) 4_545 2_655
O17 K5 O26 47.06(15) 8_556 2_655
O3W K5 O26 82.6(2) . 2_655
O11 K5 O26 146.63(17) 4_545 2_655
O12 K5 O26 118.87(16) 4_545 2_655
O24 K5 O2 132.73(19) . 4_545
O17 K5 O2 47.20(15) 4_545 4_545
O17 K5 O2 99.64(15) 8_556 4_545
O3W K5 O2 140.4(3) . 4_545
O11 K5 O2 57.23(15) 4_545 4_545
O12 K5 O2 56.34(15) 4_545 4_545
O26 K5 O2 126.03(15) 2_655 4_545
O24 K5 B1 93.7(2) . 4_545
O17 K5 B1 22.8(2) 4_545 4_545
O17 K5 B1 76.5(2) 8_556 4_545
O3W K5 B1 152.1(3) . 4_545
O11 K5 B1 115.1(2) 4_545 4_545
O12 K5 B1 65.0(2) 4_545 4_545
O26 K5 B1 70.47(18) 2_655 4_545
O2 K5 B1 59.56(19) 4_545 4_545
O24 K5 O6W 74.5(2) . 4_545
O17 K5 O6W 129.0(3) 4_545 4_545
O17 K5 O6W 160.8(3) 8_556 4_545
O3W K5 O6W 83.2(3) . 4_545
O11 K5 O6W 68.2(2) 4_545 4_545
O12 K5 O6W 57.1(3) 4_545 4_545
O26 K5 O6W 139.3(2) 2_655 4_545
O2 K5 O6W 87.4(3) 4_545 4_545
B1 K5 O6W 122.1(3) 4_545 4_545
O24 K5 B1 126.9(2) . 8_556
O17 K5 B1 76.5(2) 4_545 8_556
O17 K5 B1 22.8(2) 8_556 8_556
O3W K5 B1 69.5(3) . 8_556
O11 K5 B1 79.4(2) 4_545 8_556
O12 K5 B1 149.6(2) 4_545 8_556
O26 K5 B1 67.33(19) 2_655 8_556
O2 K5 B1 95.03(19) 4_545 8_556
B1 K5 B1 92.9(2) 4_545 8_556
O6W K5 B1 139.6(3) 4_545 8_556
O24 K5 B7 87.3(2) . 2_655
O17 K5 B7 78.27(18) 4_545 2_655
O17 K5 B7 24.55(18) 8_556 2_655
O3W K5 B7 72.8(3) . 2_655
O11 K5 B7 121.76(19) 4_545 2_655
O12 K5 B7 140.05(19) 4_545 2_655
O26 K5 B7 24.88(17) 2_655 2_655
O2 K5 B7 120.48(18) 4_545 2_655
B1 K5 B7 79.7(2) 4_545 2_655
O6W K5 B7 151.8(3) 4_545 2_655
B1 K5 B7 42.6(2) 8_556 2_655
K3 K6 O8W 132.7(8) 4_545 .
K3 K6 O2W 131.3(3) 4_545 4_545
O8W K6 O2W 87.3(6) . 4_545
K3 K6 O6W 62.2(3) 4_545 4_545
O8W K6 O6W 164.2(7) . 4_545
O2W K6 O6W 77.1(3) 4_545 4_545
K3 K6 O22 71.11(17) 4_545 .
O8W K6 O22 114.70(18) . .
O2W K6 O22 122.5(3) 4_545 .
O6W K6 O22 72.8(3) 4_545 .
K3 K6 O30 72.00(18) 4_545 7
O8W K6 O30 81.8(4) . 7
O2W K6 O30 152.9(3) 4_545 7
O6W K6 O30 111.1(3) 4_545 7
O22 K6 O30 44.26(14) . 7
K3 K6 O14 140.5(2) 4_545 .
O8W K6 O14 80.0(8) . .
O2W K6 O14 56.9(3) 4_545 .
O6W K6 O14 89.2(3) 4_545 .
O22 K6 O14 74.75(18) . .
O30 K6 O14 96.69(18) 7 .
K3 K6 O13 110.16(19) 4_545 .
O8W K6 O13 71.0(3) . .
O2W K6 O13 108.9(3) 4_545 .
O6W K6 O13 111.5(3) 4_545 .
O22 K6 O13 45.69(14) . .
O30 K6 O13 44.11(14) 7 .
O14 K6 O13 53.03(16) . .
K3 K6 B8 83.8(2) 4_545 7
O8W K6 B8 89.77(18) . 7
O2W K6 B8 129.9(3) 4_545 7
O6W K6 B8 98.3(3) 4_545 7
O22 K6 B8 25.44(17) . 7
O30 K6 B8 26.32(17) 7 7
O14 K6 B8 73.4(2) . 7
O13 K6 B8 26.42(17) . 7
K3 K6 O21 108.8(2) 4_545 2
O8W K6 O21 60.07(18) . 2
O2W K6 O21 62.9(2) 4_545 2
O6W K6 O21 113.3(3) 4_545 2
O22 K6 O21 173.2(2) . 2
O30 K6 O21 129.03(19) 7 2
O14 K6 O21 107.40(19) . 2
O13 K6 O21 130.33(18) . 2
B8 K6 O21 148.4(2) 7 2
K3 K6 V3 124.75(18) 4_545 .
O8W K6 V3 81.7(6) . .
O2W K6 V3 80.5(2) 4_545 .
O6W K6 V3 93.1(3) 4_545 .
O22 K6 V3 54.06(12) . .
O30 K6 V3 73.45(13) 7 .
O14 K6 V3 23.74(11) . .
O13 K6 V3 31.18(10) . .
B8 K6 V3 49.64(16) 7 .
O21 K6 V3 126.40(17) 2 .
K3 K6 K2 96.24(16) 4_545 4_545
O8W K6 K2 98.68(18) . 4_545
O2W K6 K2 43.2(2) 4_545 4_545
O6W K6 K2 71.7(2) 4_545 4_545
O22 K6 K2 144.16(16) . 4_545
O30 K6 K2 163.18(19) 7 4_545
O14 K6 K2 99.96(16) . 4_545
O13 K6 K2 151.75(18) . 4_545
B8 K6 K2 168.3(2) 7 4_545
O21 K6 K2 42.40(11) 2 4_545
V3 K6 K2 123.33(13) . 4_545
O12 Cs1A O18 107.98(18) . 2
O12 Cs1A O11 156.69(16) . 6_566
O18 Cs1A O11 66.95(17) 2 6_566
O12 Cs1A O7W 115.6(3) . 6_566
O18 Cs1A O7W 136.3(3) 2 6_566
O11 Cs1A O7W 71.4(3) 6_566 6_566
O12 Cs1A O22 90.11(15) . 4
O18 Cs1A O22 108.57(15) 2 4
O11 Cs1A O22 71.29(14) 6_566 4
O7W Cs1A O22 68.5(2) 6_566 4
O12 Cs1A O10 104.56(14) . 6_566
O18 Cs1A O10 66.60(15) 2 6_566
O11 Cs1A O10 52.18(13) 6_566 6_566
O7W Cs1A O10 97.6(2) 6_566 6_566
O22 Cs1A O10 42.02(12) 4 6_566
O12 Cs1A O14 82.29(15) . .
O18 Cs1A O14 100.35(16) 2 .
O11 Cs1A O14 120.75(15) 6_566 .
O7W Cs1A O14 89.6(2) 6_566 .
O22 Cs1A O14 151.03(13) 4 .
O10 Cs1A O14 166.49(14) 6_566 .
O12 Cs1A O23 64.38(14) . 4
O18 Cs1A O23 87.14(15) 2 4
O11 Cs1A O23 92.37(13) 6_566 4
O7W Cs1A O23 107.5(2) 6_566 4
O22 Cs1A O23 40.15(12) 4 4
O10 Cs1A O23 40.92(12) 6_566 4
O14 Cs1A O23 146.46(13) . 4
O12 Cs1A O3 51.01(13) . .
O18 Cs1A O3 139.11(16) 2 .
O11 Cs1A O3 146.77(14) 6_566 .
O7W Cs1A O3 77.0(3) 6_566 .
O22 Cs1A O3 106.21(12) 4 .
O10 Cs1A O3 144.61(12) 6_566 .
O14 Cs1A O3 48.27(12) . .
O23 Cs1A O3 106.67(12) 4 .
O12 Cs1A B4 87.06(19) . 4
O18 Cs1A B4 87.90(19) 2 4
O11 Cs1A B4 70.29(18) 6_566 4
O7W Cs1A B4 90.2(2) 6_566 4
O22 Cs1A B4 22.96(16) 4 4
O10 Cs1A B4 24.39(17) 6_566 4
O14 Cs1A B4 168.13(18) . 4
O23 Cs1A B4 24.34(16) 4 4
O3 Cs1A B4 120.28(17) . 4
O12 Cs1A B5 63.26(17) . 4
O18 Cs1A B5 69.47(18) 2 4
O11 Cs1A B5 94.48(16) 6_566 4
O7W Cs1A B5 127.4(2) 6_566 4
O22 Cs1A B5 59.07(15) 4 4
O10 Cs1A B5 43.76(15) 6_566 4
O14 Cs1A B5 136.88(16) . 4
O23 Cs1A B5 20.51(15) 4 4
O3 Cs1A B5 112.93(15) . 4
B4 Cs1A B5 38.82(18) 4 4
O12 Cs1A V1 134.04(12) . 6_566
O18 Cs1A V1 70.01(13) 2 6_566
O11 Cs1A V1 22.87(10) 6_566 6_566
O7W Cs1A V1 76.9(3) 6_566 6_566
O22 Cs1A V1 51.56(9) 4 6_566
O10 Cs1A V1 30.59(8) 6_566 6_566
O14 Cs1A V1 143.61(11) . 6_566
O23 Cs1A V1 69.68(9) 4 6_566
O3 Cs1A V1 150.85(9) . 6_566
B4 Cs1A V1 47.47(15) 4 6_566
B5 Cs1A V1 74.25(12) 4 6_566
O7W Cs1B O22 88.3(4) 6_566 4
O7W Cs1B O12 153.4(5) 6_566 .
O22 Cs1B O12 110.5(3) 4 .
O7W Cs1B O3 95.4(4) 6_566 .
O22 Cs1B O3 146.7(5) 4 .
O12 Cs1B O3 58.5(2) . .
O7W Cs1B O23 133.1(4) 6_566 4
O22 Cs1B O23 45.15(19) 4 4
O12 Cs1B O23 69.5(2) . 4
O3 Cs1B O23 125.8(3) . 4
O7W Cs1B B4 107.7(4) 6_566 4
O22 Cs1B B4 23.9(2) 4 4
O12 Cs1B B4 95.6(3) . 4
O3 Cs1B B4 150.0(4) . 4
O23 Cs1B B4 26.11(18) 4 4
O7W Cs1B O30 48.9(3) 6_566 6_566
O22 Cs1B O30 40.96(18) 4 6_566
O12 Cs1B O30 140.8(4) . 6_566
O3 Cs1B O30 125.8(4) . 6_566
O23 Cs1B O30 85.9(2) 4 6_566
B4 Cs1B O30 63.8(2) 4 6_566
O7W Cs1B B8 68.9(3) 6_566 6_566
O22 Cs1B B8 19.46(18) 4 6_566
O12 Cs1B B8 129.4(3) . 6_566
O3 Cs1B B8 146.2(5) . 6_566
O23 Cs1B B8 64.2(2) 4 6_566
B4 Cs1B B8 40.5(2) 4 6_566
O30 Cs1B B8 23.64(16) 6_566 6_566
O7W Cs1B O10 104.0(4) 6_566 6_566
O22 Cs1B O10 41.40(19) 4 6_566
O12 Cs1B O10 102.5(3) . 6_566
O3 Cs1B O10 159.8(3) . 6_566
O23 Cs1B O10 40.14(16) 4 6_566
B4 Cs1B O10 24.02(19) 4 6_566
O30 Cs1B O10 72.60(18) 6_566 6_566
B8 Cs1B O10 50.05(18) 6_566 6_566
O7W Cs1B O11 69.6(4) 6_566 6_566
O22 Cs1B O11 70.5(2) 4 6_566
O12 Cs1B O11 133.6(4) . 6_566
O3 Cs1B O11 141.4(4) . 6_566
O23 Cs1B O11 86.1(3) 4 6_566
B4 Cs1B O11 66.8(2) 4 6_566
O30 Cs1B O11 71.19(19) 6_566 6_566
B8 Cs1B O11 62.7(2) 6_566 6_566
O10 Cs1B O11 46.08(17) 6_566 6_566
O7W Cs1B O6W 127.5(6) 6_566 .
O22 Cs1B O6W 65.2(3) 4 .
O12 Cs1B O6W 52.6(3) . .
O3 Cs1B O6W 87.0(3) . .
O23 Cs1B O6W 47.1(3) 4 .
B4 Cs1B O6W 64.0(3) 4 .
O30 Cs1B O6W 88.2(3) 6_566 .
B8 Cs1B O6W 80.5(3) 6_566 .
O10 Cs1B O6W 85.5(3) 6_566 .
O11 Cs1B O6W 130.7(3) 6_566 .
O7W Cs1B V4 71.9(4) 6_566 .
O22 Cs1B V4 133.4(4) 4 .
O12 Cs1B V4 81.5(2) . .
O3 Cs1B V4 25.41(13) . .
O23 Cs1B V4 140.5(3) 4 .
B4 Cs1B V4 152.6(4) 4 .
O30 Cs1B V4 101.7(3) 6_566 .
B8 Cs1B V4 124.2(3) 6_566 .
O10 Cs1B V4 174.2(3) 6_566 .
O11 Cs1B V4 133.2(2) 6_566 .
O6W Cs1B V4 93.9(3) . .
O3W Cs2 O7W 93.3(4) . 6_566
O3W Cs2 O6W 84.5(3) . 4_545
O7W Cs2 O6W 176.7(4) 6_566 4_545
O3W Cs2 O23 100.8(2) . .
O7W Cs2 O23 125.0(3) 6_566 .
O6W Cs2 O23 53.3(2) 4_545 .
O3W Cs2 O14 166.5(2) . .
O7W Cs2 O14 96.7(3) 6_566 .
O6W Cs2 O14 85.8(3) 4_545 .
O23 Cs2 O14 80.84(14) . .
O3W Cs2 O5W 64.4(5) . 4_545
O7W Cs2 O5W 128.0(6) 6_566 4_545
O6W Cs2 O5W 53.0(6) 4_545 4_545
O23 Cs2 O5W 105.7(6) . 4_545
O14 Cs2 O5W 102.2(4) . 4_545
O3W Cs2 O5W 68.1(4) . 6_566
O7W Cs2 O5W 56.4(5) 6_566 6_566
O6W Cs2 O5W 124.6(5) 4_545 6_566
O23 Cs2 O5W 168.7(4) . 6_566
O14 Cs2 O5W 110.4(4) . 6_566
O5W Cs2 O5W 71.7(7) 4_545 6_566
O3W Cs2 O2W 116.8(3) . 4_545
O7W Cs2 O2W 115.5(4) 6_566 4_545
O6W Cs2 O2W 67.8(3) 4_545 4_545
O23 Cs2 O2W 104.7(3) . 4_545
O14 Cs2 O2W 50.4(2) . 4_545
O5W Cs2 O2W 53.4(4) 4_545 4_545
O5W Cs2 O2W 82.8(4) 6_566 4_545
O3W Cs2 O24 64.3(2) . .
O7W Cs2 O24 110.1(3) 6_566 .
O6W Cs2 O24 66.8(3) 4_545 .
O23 Cs2 O24 39.60(13) . .
O14 Cs2 O24 119.91(15) . .
O5W Cs2 O24 101.4(4) 4_545 .
O5W Cs2 O24 129.4(4) 6_566 .
O2W Cs2 O24 134.2(2) 4_545 .
O3W Cs2 O5 137.7(2) . .
O7W Cs2 O5 99.3(3) 6_566 .
O6W Cs2 O5 80.8(3) 4_545 .
O23 Cs2 O5 40.20(12) . .
O14 Cs2 O5 49.17(13) . .
O5W Cs2 O5 129.4(6) 4_545 .
O5W Cs2 O5 149.3(4) 6_566 .
O2W Cs2 O5 93.7(2) 4_545 .
O24 Cs2 O5 73.43(13) . .
O3W Cs2 K2 52.51(18) . 6_566
O7W Cs2 K2 41.9(3) 6_566 6_566
O6W Cs2 K2 136.4(3) 4_545 6_566
O23 Cs2 K2 133.20(11) . 6_566
O14 Cs2 K2 134.75(12) . 6_566
O5W Cs2 K2 95.8(6) 4_545 6_566
O5W Cs2 K2 38.6(4) 6_566 6_566
O2W Cs2 K2 121.3(2) 4_545 6_566
O24 Cs2 K2 96.12(11) . 6_566
O5 Cs2 K2 134.60(10) . 6_566
O3W Cs2 Cs2 60.2(2) . 7_556
O7W Cs2 Cs2 91.8(3) 6_566 7_556
O6W Cs2 Cs2 89.2(2) 4_545 7_556
O23 Cs2 Cs2 140.89(11) . 7_556
O14 Cs2 Cs2 110.27(12) . 7_556
O5W Cs2 Cs2 36.2(6) 4_545 7_556
O5W Cs2 Cs2 35.4(4) 6_566 7_556
O2W Cs2 Cs2 63.7(2) 4_545 7_556
O24 Cs2 Cs2 121.03(11) . 7_556
O5 Cs2 Cs2 157.43(11) . 7_556
K2 Cs2 Cs2 64.81(6) 6_566 7_556
K2 O2W K6 91.9(4) . 4
K2 O2W Cs2 115.8(3) . 4
K6 O2W Cs2 86.5(3) 4 4
K5 O3W Cs2 95.7(4) . .
K2 O5W Cs2 122.9(9) . 4
K2 O5W Cs2 92.0(8) . 6_565
Cs2 O5W Cs2 108.3(7) 4 6_565
K3 O6W K6 44.1(3) . 4
K3 O6W Cs2 136.6(5) . 4
K6 O6W Cs2 96.0(4) 4 4
K3 O6W K5 133.5(4) . 4
K6 O6W K5 174.4(4) 4 4
Cs2 O6W K5 84.4(4) 4 4
K3 O6W Cs1B 45.8(3) . .
K6 O6W Cs1B 77.7(4) 4 .
Cs2 O6W Cs1B 124.2(4) 4 .
K5 O6W Cs1B 97.4(3) 4 .
Cs1B O7W Cs2 99.9(5) 6_565 6_565
Cs1B O7W K2 150.7(6) 6_565 .
Cs2 O7W K2 96.1(4) 6_565 .
Cs1B O7W Cs1A 22.4(3) 6_565 6_565
Cs2 O7W Cs1A 86.7(3) 6_565 6_565
K2 O7W Cs1A 137.3(6) . 6_565
K6 O8W K6 141.5(16) . 2
K6 O8W K4 109.2(8) . .
K6 O8W K4 109.2(8) 2 .

loop_
_geom_bond_atom_site_label_1
_geom_bond_atom_site_label_2
_geom_bond_distance
_geom_bond_site_symmetry_2
V1 O11 1.622(6) .
V1 O2 1.924(6) .
V1 O9 1.932(5) .
V1 O1 1.957(5) .
V1 O10 2.011(5) .
V1 V6 2.9910(17) .
V1 V2 3.0181(17) .
V1 K5 3.626(2) 4
V1 Cs1A 3.9511(17) 6_565
V1 Cs1B 4.273(10) 6_565
V2 O12 1.617(6) .
V2 O3 1.933(5) .
V2 O1 1.952(5) .
V2 O2 1.953(5) .
V2 O4 1.959(5) .
V2 V3 3.0049(17) .
V2 K5 3.689(2) 4
V2 K3 3.995(4) .
V3 O14 1.613(6) .
V3 O4 1.927(5) .
V3 O5 1.941(5) .
V3 O3 1.951(5) .
V3 O13 2.018(5) .
V3 V4 2.9985(17) .
V3 K4 3.8336(14) .
V3 K6 3.896(5) .
V3 Cs1A 4.2039(18) .
V3 Cs1B 4.288(8) .
V4 O15 1.626(6) .
V4 O3 1.920(5) .
V4 O6 1.939(5) .
V4 O7 1.943(5) .
V4 O5 1.958(5) .
V4 V5 2.9941(18) .
V4 K1 3.6814(12) .
V4 K3 3.934(5) .
V4 Cs1B 4.194(10) .
V5 O28 1.623(5) .
V5 O7 1.928(5) .
V5 O8 1.935(5) .
V5 O6 1.954(5) .
V5 O27 2.017(5) .
V5 V6 3.0039(17) .
V5 K2 3.660(3) 5_665
V5 K1 3.9051(13) .
V6 O16 1.624(6) .
V6 O1 1.906(5) .
V6 O6 1.931(5) .
V6 O8 1.951(5) .
V6 O9 1.957(5) .
V6 K3 3.642(3) .
B1 O17 1.346(12) .
B1 O19 1.356(11) .
B1 O18 1.376(11) .
B1 K5 3.357(10) 4
B1 K5 3.369(10) 8_455
B2 O20 1.446(10) .
B2 O19 1.476(10) .
B2 O4 1.486(9) .
B2 O27 1.510(10) 7
B3 O20 1.441(10) .
B3 O8 1.454(10) 7
B3 O21 1.486(9) .
B3 O13 1.524(9) .
B3 K2 3.480(9) 3_445
B4 O22 1.420(10) .
B4 O5 1.463(10) .
B4 O10 1.508(11) 7
B4 O23 1.513(10) .
B4 Cs1B 3.386(11) 4_545
B4 Cs1A 3.638(8) 4_545
B5 O25 1.350(10) .
B5 O23 1.364(10) .
B5 O24 1.374(11) .
B5 K1 3.411(9) .
B5 Cs1A 3.879(9) 4_545
B6 O26 1.428(10) .
B6 O7 1.475(9) .
B6 O25 1.485(9) .
B6 O10 1.511(9) 7
B7 O26 1.446(10) .
B7 O17 1.470(10) 7
B7 O2 1.483(10) 7
B7 O27 1.506(9) .
B7 K5 3.435(8) 2_655
B7 K5 3.479(9) 6
B8 O22 1.429(10) 7
B8 O9 1.459(10) .
B8 O30 1.488(9) .
B8 O13 1.509(10) 7
B8 K6 3.326(9) 7
B8 Cs1B 3.671(11) 6_565
B9 O21 1.343(11) 7
B9 O30 1.371(10) .
B9 O29 1.375(11) .
B9 K2 3.515(10) .
O1 K3 3.408(6) .
O2 B7 1.483(10) 7
O2 K5 3.176(6) 4
O3 Cs1B 3.120(10) .
O3 Cs1A 3.610(5) .
O5 Cs2 3.656(6) .
O6 K3 3.339(6) .
O7 K1 3.413(5) .
O8 B3 1.454(10) 7
O8 K2 3.418(6) 5_665
O10 B4 1.508(11) 7
O10 B6 1.511(9) 7
O10 Cs1A 3.445(5) 6_565
O10 Cs1B 3.705(11) 6_565
O11 K5 2.872(6) 4
O11 Cs1A 3.117(6) 6_565
O11 Cs1B 3.708(13) 6_565
O12 Cs1B 2.767(10) .
O12 K5 2.893(6) 4
O12 Cs1A 2.970(6) .
O13 B8 1.509(10) 7
O13 K6 3.272(7) .
O14 K4 3.008(6) .
O14 K6 3.192(8) .
O14 Cs2 3.320(6) .
O14 Cs1A 3.482(6) .
O15 K1 2.707(6) .
O16 K2 2.750(6) .
O16 K3 3.178(7) .
O17 B7 1.470(10) 7
O17 K5 2.751(6) 4
O17 K5 2.772(6) 8_455
O18 Cs1A 3.042(7) 2
O19 K4 2.744(6) .
O20 K4 3.092(6) .
O21 B9 1.343(11) 7
O21 K2 2.855(6) 3_445
O21 K6 3.367(7) 2
O22 B8 1.429(10) 7
O22 Cs1B 2.722(9) 4_545
O22 K6 3.040(6) .
O22 K3 3.113(6) 4_545
O22 Cs1A 3.389(5) 4_545
O23 Cs2 3.264(6) .
O23 Cs1B 3.301(10) 4_545
O23 Cs1A 3.516(6) 4_545
O24 K5 2.662(6) .
O24 K1 3.368(7) .
O24 Cs2 3.578(7) .
O25 K1 3.010(6) .
O26 K5 3.078(5) 2_655
O27 B2 1.510(10) 7
O28 K2 2.750(6) 5_665
O28 K1 3.170(6) .
O29 K2 2.944(9) .
O30 K6 3.177(7) 7
O30 K3 3.249(6) 6_565
O30 Cs1B 3.577(10) 6_565
K1 O4W 2.676(16) .
K1 O15 2.707(6) 2_655
K1 O25 3.010(6) 2_655
K1 O28 3.170(6) 2_655
K1 O24 3.368(7) 2_655
K1 B5 3.411(9) 2_655
K2 O28 2.750(6) 5_665
K2 O5W 2.84(2) .
K2 O21 2.855(6) 3
K2 O2W 2.890(12) .
K2 O7W 3.063(17) .
K2 O8 3.418(6) 5_665
K2 B3 3.480(9) 3
K2 V5 3.660(3) 5_665
K2 K6 4.217(5) 4
K3 K6 2.175(7) 4
K3 O6W 2.767(19) .
K3 O22 3.113(6) 4
K3 O30 3.249(6) 6_566
K4 O19 2.744(6) 2
K4 O8W 2.87(4) .
K4 O14 3.008(6) 2
K4 O20 3.092(6) 2
K4 B2 3.308(9) 2
K4 V3 3.8336(14) 2
K4 K6 4.338(6) 2
K4 K6 4.338(6) .
K5 O17 2.751(6) 4_545
K5 O17 2.772(6) 8_556
K5 O3W 2.791(9) .
K5 O11 2.872(6) 4_545
K5 O12 2.893(6) 4_545
K5 O26 3.078(5) 2_655
K5 O2 3.176(6) 4_545
K5 B1 3.357(10) 4_545
K5 O6W 3.355(17) 4_545
K5 B1 3.369(10) 8_556
K5 B7 3.435(8) 2_655
K6 K3 2.175(7) 4_545
K6 O8W 2.442(12) .
K6 O2W 2.976(15) 4_545
K6 O6W 3.003(17) 4_545
K6 O30 3.177(7) 7
K6 B8 3.326(9) 7
K6 O21 3.367(7) 2
K6 K2 4.217(5) 4_545
Cs1A O18 3.042(7) 2
Cs1A O11 3.117(6) 6_566
Cs1A O7W 3.288(16) 6_566
Cs1A O22 3.389(5) 4
Cs1A O10 3.445(5) 6_566
Cs1A O23 3.516(6) 4
Cs1A B4 3.638(8) 4
Cs1A B5 3.879(9) 4
Cs1A V1 3.9511(17) 6_566
Cs1B O7W 2.676(18) 6_566
Cs1B O22 2.722(9) 4
Cs1B O23 3.301(10) 4
Cs1B B4 3.386(11) 4
Cs1B O30 3.577(10) 6_566
Cs1B B8 3.671(11) 6_566
Cs1B O10 3.705(11) 6_566
Cs1B O11 3.708(13) 6_566
Cs1B O6W 3.744(17) .
Cs2 O3W 3.031(15) .
Cs2 O7W 3.065(12) 6_566
Cs2 O6W 3.067(14) 4_545
Cs2 O5W 3.40(3) 4_545
Cs2 O5W 3.46(4) 6_566
Cs2 O2W 3.575(10) 4_545
Cs2 K2 4.557(3) 6_566
Cs2 Cs2 5.560(4) 7_556
O2W K6 2.976(15) 4
O2W Cs2 3.575(10) 4
O5W Cs2 3.40(3) 4
O5W Cs2 3.46(4) 6_565
O6W K6 3.003(17) 4
O6W Cs2 3.067(14) 4
O6W K5 3.355(17) 4
O7W Cs1B 2.676(18) 6_565
O7W Cs2 3.065(12) 6_565
O7W Cs1A 3.288(16) 6_565
O8W K6 2.442(12) 2
